data_7009733
loop_
_publ_author_name
'Burrows, Andrew D.'
'Harrington, Ross W.'
'Mahon, Mary F.'
'Price, Caroline E.'

_publ_section_title
;
 The influence of hydrogen bonding on the structure of zinc
 co-ordination polymers&#x200A;&#x2020;
;
_journal_issue 21
_journal_name_full 'Journal of the Chemical Society, Dalton Transactions'
_journal_page_first 3845
_journal_paper_doi 10.1039/b003210g
_journal_year 2000
_chemical_formula_sum 'C5 H10 N4 O4 S2 Zn'
_chemical_formula_weight 319.66
_chemical_name_systematic
;
  ?
;
_space_group_IT_number 14
_symmetry_cell_setting monoclinic
_symmetry_space_group_name_Hall '-P 2yn'
_symmetry_space_group_name_H-M 'P 1 21/n 1'
_atom_sites_solution_hydrogens geom
_atom_sites_solution_primary direct
_atom_sites_solution_secondary difmap
_audit_creation_method SHELXL-97
_cell_angle_alpha 90.00
_cell_angle_beta 91.40(2)
_cell_angle_gamma 90.00
_cell_formula_units_Z 4
_cell_length_a 7.5617(9)
_cell_length_b 8.1640(10)
_cell_length_c 18.340(2)
_cell_measurement_reflns_used 25
_cell_measurement_temperature 293(2)
_cell_measurement_theta_max 18
_cell_measurement_theta_min 12
_cell_volume 1131.9(2)
_computing_molecular_graphics 'ORTEX (P.McArdle, 1995)'
_computing_publication_material 'SHELXL-97/2 (Sheldrick,1997)'
_computing_structure_refinement 'SHELXL-97 (Sheldrick, 1997)'
_computing_structure_solution 'SHELXS-97 (Sheldrick, 1990)'
_diffrn_ambient_temperature 293(2)
_diffrn_measured_fraction_theta_full 0.998
_diffrn_measured_fraction_theta_max 0.998
_diffrn_measurement_device_type '4-circle diffractometer'
_diffrn_measurement_method 'scintillation counter'
_diffrn_radiation_monochromator graphite
_diffrn_radiation_source 'fine-focus sealed tube'
_diffrn_radiation_type MoK\a
_diffrn_radiation_wavelength 0.71069
_diffrn_reflns_av_R_equivalents 0.0130
_diffrn_reflns_av_sigmaI/netI 0.0223
_diffrn_reflns_limit_h_max 8
_diffrn_reflns_limit_h_min 0
_diffrn_reflns_limit_k_max 9
_diffrn_reflns_limit_k_min 0
_diffrn_reflns_limit_l_max 21
_diffrn_reflns_limit_l_min -21
_diffrn_reflns_number 2230
_diffrn_reflns_theta_full 24.97
_diffrn_reflns_theta_max 24.97
_diffrn_reflns_theta_min 2.22
_exptl_absorpt_coefficient_mu 2.543
_exptl_crystal_colour Colourless
_exptl_crystal_density_diffrn 1.876
_exptl_crystal_density_method 'not measured'
_exptl_crystal_description Block
_exptl_crystal_F_000 648
_exptl_crystal_size_max 0.25
_exptl_crystal_size_mid 0.25
_exptl_crystal_size_min 0.20
_refine_diff_density_max 0.432
_refine_diff_density_min -0.405
_refine_diff_density_rms 0.084
_refine_ls_extinction_coef 0.0085(9)
_refine_ls_extinction_expression Fc^*^=kFc[1+0.001xFc^2^\l^3^/sin(2\q)]^-1/4^
_refine_ls_extinction_method SHELXL
_refine_ls_goodness_of_fit_ref 1.041
_refine_ls_hydrogen_treatment mixed
_refine_ls_matrix_type full
_refine_ls_number_parameters 178
_refine_ls_number_reflns 1988
_refine_ls_number_restraints 12
_refine_ls_restrained_S_all 1.040
_refine_ls_R_factor_all 0.0302
_refine_ls_R_factor_gt 0.0250
_refine_ls_shift/su_max 0.003
_refine_ls_shift/su_mean 0.000
_refine_ls_structure_factor_coef Fsqd
_refine_ls_weighting_details 'calc w=1/[\s^2^(Fo^2^)+(0.0454P)^2^+0.1359P] where P=(Fo^2^+2Fc^2^)/3'
_refine_ls_weighting_scheme calc
_refine_ls_wR_factor_gt 0.0641
_refine_ls_wR_factor_ref 0.0662
_reflns_number_gt 1769
_reflns_number_total 1988
_reflns_threshold_expression >2sigma(I)
_cod_data_source_file b003210g.txt
_cod_data_source_block compound3
_cod_depositor_comments
;
The following automatic conversions were performed:
'_symmetry_cell_setting' value 'Monoclinic' changed to 'monoclinic'
according to '/home/adriana/struct/CIF-dictionaries/cif_core.dic'
dictionary named 'cif_core.dic' version 2.4.1 from 2010-06-29.

Automatic conversion script
Id: cif_fix_enum 1555 2011-01-17 13:19:09Z saulius 

The following automatic conversions were performed:
'_atom_site_symetry_multiplicity' tag replaced with
'_atom_site_symmetry_multiplicity'.

Automatic conversion script
Id: cif_correct_tags 1440 2010-10-19 06:21:57Z saulius 
;
_cod_original_sg_symbol_H-M P21/n
_cod_database_code 7009733

loop_
_symmetry_equiv_pos_as_xyz
'x, y, z'
'-x+1/2, y+1/2, -z+1/2'
'-x, -y, -z'
'x-1/2, -y-1/2, z-1/2'

loop_
_atom_site_label
_atom_site_type_symbol
_atom_site_fract_x
_atom_site_fract_y
_atom_site_fract_z
_atom_site_U_iso_or_equiv
_atom_site_adp_type
_atom_site_occupancy
_atom_site_symmetry_multiplicity
_atom_site_calc_flag
_atom_site_refinement_flags
_atom_site_disorder_assembly
_atom_site_disorder_group
Zn1 Zn 0.17966(3) 0.14578(3) 0.389847(13) 0.02387(13) Uani 1 1 d . . .
S1 S -0.02654(8) 0.34601(6) 0.41652(3) 0.02828(17) Uani 1 1 d . . .
S2 S 0.25246(8) 0.01358(7) 0.49850(3) 0.03077(17) Uani 1 1 d . . .
O1 O 0.3798(2) 0.20789(19) 0.32829(8) 0.0313(4) Uani 1 1 d . . .
O2 O 0.4385(2) 0.4281(2) 0.39441(8) 0.0353(4) Uani 1 1 d . . .
O3 O 0.4245(2) 0.47627(18) 0.17656(8) 0.0275(4) Uani 1 1 d . . .
O4 O 0.4906(3) 0.66889(19) 0.25807(9) 0.0418(5) Uani 1 1 d . . .
C1 C 0.0395(3) 0.5125(3) 0.36508(12) 0.0247(5) Uani 1 1 d . . .
C2 C 0.3428(3) 0.1583(3) 0.55576(13) 0.0266(5) Uani 1 1 d . . .
C3 C 0.4603(3) 0.3418(3) 0.34109(12) 0.0236(5) Uani 1 1 d . . .
C4 C 0.4949(3) 0.5264(3) 0.23617(12) 0.0251(5) Uani 1 1 d . . .
C5 C 0.5869(3) 0.3974(3) 0.28286(12) 0.0263(5) Uani 1 1 d . . .
H5A H 0.6933 0.4427 0.3055 0.032 Uiso 1 1 calc R . .
H5B H 0.6201 0.3050 0.2529 0.032 Uiso 1 1 calc R . .
N1 N 0.0426(3) 0.6581(2) 0.39486(12) 0.0391(5) Uani 1 1 d D . .
H1A H 0.063(3) 0.743(3) 0.3689(12) 0.044(8) Uiso 1 1 d D . .
H1B H 0.014(4) 0.662(3) 0.4409(10) 0.059(10) Uiso 1 1 d D . .
N2 N 0.0757(3) 0.4926(2) 0.29608(10) 0.0308(5) Uani 1 1 d D . .
H2A H 0.109(3) 0.576(2) 0.2693(13) 0.038(7) Uiso 1 1 d D . .
H2B H 0.066(3) 0.3925(19) 0.2783(12) 0.022(6) Uiso 1 1 d D . .
N3 N 0.3781(3) 0.3083(3) 0.53670(12) 0.0385(5) Uani 1 1 d D . .
H3A H 0.427(3) 0.373(3) 0.5693(12) 0.041(8) Uiso 1 1 d D . .
H3B H 0.355(4) 0.344(3) 0.4913(10) 0.063(10) Uiso 1 1 d D . .
N4 N 0.3749(4) 0.1151(3) 0.62449(12) 0.0448(6) Uani 1 1 d D . .
H4A H 0.419(4) 0.185(3) 0.6569(15) 0.051(9) Uiso 1 1 d D . .
H4B H 0.339(4) 0.019(2) 0.6331(17) 0.053(9) Uiso 1 1 d D . .

loop_
_atom_site_aniso_label
_atom_site_aniso_U_11
_atom_site_aniso_U_22
_atom_site_aniso_U_33
_atom_site_aniso_U_23
_atom_site_aniso_U_13
_atom_site_aniso_U_12
Zn1 0.03609(19) 0.01810(17) 0.01726(17) -0.00133(9) -0.00288(11) -0.00263(10)
S1 0.0417(3) 0.0217(3) 0.0216(3) 0.0035(2) 0.0046(2) 0.0022(2)
S2 0.0449(3) 0.0221(3) 0.0247(3) 0.0041(2) -0.0105(2) -0.0064(2)
O1 0.0440(9) 0.0227(8) 0.0275(8) -0.0040(7) 0.0073(7) -0.0071(7)
O2 0.0537(10) 0.0299(9) 0.0222(8) -0.0047(7) 0.0014(7) -0.0133(8)
O3 0.0414(9) 0.0201(8) 0.0207(8) 0.0009(6) -0.0063(7) 0.0039(7)
O4 0.0785(13) 0.0215(9) 0.0248(9) 0.0016(7) -0.0119(9) -0.0014(8)
C1 0.0302(11) 0.0207(11) 0.0229(11) 0.0021(9) -0.0011(9) 0.0031(9)
C2 0.0274(11) 0.0305(13) 0.0219(12) -0.0003(9) -0.0012(9) 0.0005(9)
C3 0.0296(11) 0.0217(11) 0.0190(11) 0.0049(8) -0.0069(9) 0.0012(9)
C4 0.0341(12) 0.0231(11) 0.0180(10) 0.0040(9) -0.0002(9) -0.0028(9)
C5 0.0272(11) 0.0287(12) 0.0228(11) 0.0052(9) -0.0018(9) -0.0007(9)
N1 0.0670(16) 0.0214(11) 0.0290(12) 0.0002(9) 0.0086(11) 0.0011(10)
N2 0.0510(13) 0.0212(11) 0.0204(10) 0.0025(8) 0.0031(9) -0.0016(9)
N3 0.0623(15) 0.0311(11) 0.0218(11) -0.0018(9) -0.0077(10) -0.0152(11)
N4 0.0750(17) 0.0392(14) 0.0196(11) 0.0022(10) -0.0120(11) -0.0020(13)

loop_
_atom_type_symbol
_atom_type_description
_atom_type_scat_dispersion_real
_atom_type_scat_dispersion_imag
_atom_type_scat_source
C C 0.0033 0.0016 'International Tables Vol C Tables 4.2.6.8 and 6.1.1.4'
H H 0.0000 0.0000 'International Tables Vol C Tables 4.2.6.8 and 6.1.1.4'
N N 0.0061 0.0033 'International Tables Vol C Tables 4.2.6.8 and 6.1.1.4'
S S 0.1246 0.1234 'International Tables Vol C Tables 4.2.6.8 and 6.1.1.4'
O O 0.0106 0.0060 'International Tables Vol C Tables 4.2.6.8 and 6.1.1.4'
Zn Zn 0.2839 1.4301 'International Tables Vol C Tables 4.2.6.8 and 6.1.1.4'

loop_
_geom_angle_atom_site_label_1
_geom_angle_atom_site_label_2
_geom_angle_atom_site_label_3
_geom_angle
_geom_angle_site_symmetry_1
_geom_angle_site_symmetry_3
_geom_angle_publ_flag
O1 Zn1 O3 97.22(7) . 2_545 ?
O1 Zn1 S1 117.90(5) . . ?
O3 Zn1 S1 111.15(5) 2_545 . ?
O1 Zn1 S2 116.16(5) . . ?
O3 Zn1 S2 106.48(5) 2_545 . ?
S1 Zn1 S2 107.05(3) . . ?
C1 S1 Zn1 103.51(8) . . ?
C2 S2 Zn1 106.78(8) . . ?
C3 O1 Zn1 119.03(14) . . ?
C4 O3 Zn1 116.91(14) . 2 ?
N1 C1 N2 120.9(2) . . ?
N1 C1 S1 119.16(18) . . ?
N2 C1 S1 119.84(17) . . ?
N3 C2 N4 118.1(2) . . ?
N3 C2 S2 124.42(18) . . ?
N4 C2 S2 117.47(19) . . ?
O2 C3 O1 124.9(2) . . ?
O2 C3 C5 119.37(19) . . ?
O1 C3 C5 115.71(19) . . ?
O4 C4 O3 124.8(2) . . ?
O4 C4 C5 119.2(2) . . ?
O3 C4 C5 116.01(19) . . ?
C4 C5 C3 108.43(17) . . ?

loop_
_geom_bond_atom_site_label_1
_geom_bond_atom_site_label_2
_geom_bond_distance
_geom_bond_site_symmetry_2
_geom_bond_publ_flag
Zn1 O1 1.9766(16) . ?
Zn1 O3 1.9928(15) 2_545 ?
Zn1 S1 2.3194(7) . ?
Zn1 S2 2.3205(7) . ?
S1 C1 1.735(2) . ?
S2 C2 1.712(2) . ?
O1 C3 1.271(3) . ?
O2 C3 1.219(3) . ?
O3 C4 1.272(3) . ?
O3 Zn1 1.9928(15) 2 ?
O4 C4 1.231(3) . ?
C1 N1 1.308(3) . ?
C1 N2 1.311(3) . ?
C2 N3 1.303(3) . ?
C2 N4 1.326(3) . ?
C3 C5 1.521(3) . ?
C4 C5 1.516(3) . ?
